data_7004343
loop_
_publ_author_name
'Wu, Hua'
'Dong, Xian-Wu'
'Liu, Hai-Yan'
'Ma, Jian-Fang'
'Li, Shun-Li'
'Yang, Jin'
'Liu, Ying-Ying'
'Su, Zhong-Min'

_publ_section_title
;
 Influence of anionic sulfonate-containing co-ligands on the solid
 structures of silver complexes supported by 4,4&#x2032;-bipyridine
 bridges
;
_journal_issue 39
_journal_name_full 'Dalton Transactions'
_journal_page_first 5331
_journal_page_last 5341
_journal_paper_doi 10.1039/b806195e
_journal_year 2008
_chemical_formula_moiety 'C20 H16 Ag N3 O3 S, H2 O'
_chemical_formula_sum 'C20 H18 Ag N3 O4 S'
_chemical_formula_weight 504.30
_chemical_name_systematic
;
?
;
_space_group_IT_number 14
_symmetry_cell_setting monoclinic
_symmetry_space_group_name_Hall '-P 2yn'
_symmetry_space_group_name_H-M 'P 1 21/n 1'
_atom_sites_solution_hydrogens geom
_atom_sites_solution_primary direct
_atom_sites_solution_secondary difmap
_audit_creation_method SHELXL-97
_cell_angle_alpha 90.00
_cell_angle_beta 106.39(3)
_cell_angle_gamma 90.00
_cell_formula_units_Z 4
_cell_length_a 11.089(2)
_cell_length_b 15.699(3)
_cell_length_c 11.355(2)
_cell_measurement_reflns_used 4319
_cell_measurement_temperature 293(2)
_cell_measurement_theta_max 27.4
_cell_measurement_theta_min 3.0
_cell_volume 1896.4(7)
_computing_cell_refinement PROCESS-AUTO
_computing_data_collection PROCESS-AUTO
_computing_data_reduction PROCESS-AUTO
_computing_molecular_graphics 'SHELXTL-PLUS (Sheldrick, 1990)'
_computing_publication_material SHELXL-97
_computing_structure_refinement 'SHELXL-97 (Sheldrick, 1997)'
_computing_structure_solution 'SHELXS-97 (Sheldrick, 1997)'
_diffrn_ambient_temperature 293(2)
_diffrn_detector_area_resol_mean 10.0
_diffrn_measured_fraction_theta_full 0.998
_diffrn_measured_fraction_theta_max 0.998
_diffrn_measurement_device_type 'Rigaku RAXIS-RAPID'
_diffrn_measurement_method '\w scan'
_diffrn_radiation_monochromator graphite
_diffrn_radiation_source 'fine-focus sealed tube'
_diffrn_radiation_type MoK\a
_diffrn_radiation_wavelength 0.71073
_diffrn_reflns_av_R_equivalents 0.0340
_diffrn_reflns_av_sigmaI/netI 0.0272
_diffrn_reflns_limit_h_max 14
_diffrn_reflns_limit_h_min -14
_diffrn_reflns_limit_k_max 20
_diffrn_reflns_limit_k_min -20
_diffrn_reflns_limit_l_max 14
_diffrn_reflns_limit_l_min -14
_diffrn_reflns_number 18400
_diffrn_reflns_theta_full 27.42
_diffrn_reflns_theta_max 27.42
_diffrn_reflns_theta_min 3.03
_exptl_absorpt_coefficient_mu 1.207
_exptl_absorpt_correction_T_max 0.789
_exptl_absorpt_correction_T_min 0.749
_exptl_absorpt_correction_type multi-scan
_exptl_absorpt_process_details 'ABSCOR (Higashi, 1995)'
_exptl_crystal_colour yellow
_exptl_crystal_density_diffrn 1.766
_exptl_crystal_density_method 'not measured'
_exptl_crystal_description block
_exptl_crystal_F_000 1016
_exptl_crystal_size_max 0.25
_exptl_crystal_size_mid 0.22
_exptl_crystal_size_min 0.20
_refine_diff_density_max 0.302
_refine_diff_density_min -0.482
_refine_diff_density_rms 0.069
_refine_ls_extinction_method none
_refine_ls_goodness_of_fit_ref 1.104
_refine_ls_hydrogen_treatment mixed
_refine_ls_matrix_type full
_refine_ls_number_parameters 274
_refine_ls_number_reflns 4319
_refine_ls_number_restraints 5
_refine_ls_restrained_S_all 1.103
_refine_ls_R_factor_all 0.0373
_refine_ls_R_factor_gt 0.0294
_refine_ls_shift/su_max 0.001
_refine_ls_shift/su_mean 0.000
_refine_ls_structure_factor_coef Fsqd
_refine_ls_weighting_details 'calc w=1/[\s^2^(Fo^2^)+(0.0353P)^2^+1.0294P] where P=(Fo^2^+2Fc^2^)/3'
_refine_ls_weighting_scheme calc
_refine_ls_wR_factor_gt 0.0764
_refine_ls_wR_factor_ref 0.0805
_reflns_number_gt 3618
_reflns_number_total 4319
_reflns_threshold_expression >2sigma(I)
_cod_data_source_file b806195e.txt
_cod_data_source_block compd1
_cod_original_cell_volume 1896.5(7)
_cod_original_sg_symbol_H-M 'P 21/n'
_cod_database_code 7004343

loop_
_symmetry_equiv_pos_as_xyz
'x, y, z'
'-x+1/2, y+1/2, -z+1/2'
'-x, -y, -z'
'x-1/2, -y-1/2, z-1/2'

loop_
_atom_site_label
_atom_site_type_symbol
_atom_site_fract_x
_atom_site_fract_y
_atom_site_fract_z
_atom_site_U_iso_or_equiv
_atom_site_adp_type
_atom_site_occupancy
_atom_site_symmetry_multiplicity
_atom_site_calc_flag
_atom_site_refinement_flags
_atom_site_disorder_assembly
_atom_site_disorder_group
Ag1 Ag 0.15769(2) 0.579266(14) 0.687741(16) 0.04615(9) Uani 1 1 d . . .
C1 C 0.4792(2) 0.67729(14) 0.2462(2) 0.0283(5) Uani 1 1 d . . .
C2 C 0.4155(3) 0.72317(16) 0.1457(2) 0.0380(6) Uani 1 1 d . . .
H2 H 0.4432 0.7231 0.0756 0.046 Uiso 1 1 calc R . .
C3 C 0.3077(3) 0.77072(17) 0.1473(2) 0.0447(6) Uani 1 1 d . . .
H3 H 0.2634 0.8003 0.0775 0.054 Uiso 1 1 calc R . .
C4 C 0.2685(2) 0.77349(16) 0.2499(2) 0.0407(6) Uani 1 1 d . . .
H4 H 0.1984 0.8059 0.2502 0.049 Uiso 1 1 calc R . .
C5 C 0.3325(2) 0.72782(14) 0.3568(2) 0.0300(5) Uani 1 1 d . . .
C6 C 0.4385(2) 0.67674(14) 0.35547(19) 0.0266(4) Uani 1 1 d . . .
C7 C 0.4972(2) 0.62977(15) 0.4633(2) 0.0305(5) Uani 1 1 d . . .
H7 H 0.5645 0.5943 0.4639 0.037 Uiso 1 1 calc R . .
C8 C 0.4570(2) 0.63562(15) 0.5659(2) 0.0331(5) Uani 1 1 d . . .
H8 H 0.4966 0.6034 0.6346 0.040 Uiso 1 1 calc R . .
C9 C 0.3562(2) 0.68974(14) 0.5700(2) 0.0305(5) Uani 1 1 d . . .
C10 C 0.1936(3) 0.51450(18) 0.4518(2) 0.0437(6) Uani 1 1 d . . .
H10 H 0.2493 0.4806 0.5093 0.052 Uiso 1 1 calc R . .
C11 C 0.2002(3) 0.51364(17) 0.3321(2) 0.0400(6) Uani 1 1 d . . .
H11 H 0.2590 0.4793 0.3106 0.048 Uiso 1 1 calc R . .
C12 C 0.1195(2) 0.56391(14) 0.2441(2) 0.0269(4) Uani 1 1 d . . .
C13 C 0.0317(2) 0.61028(17) 0.2829(2) 0.0372(6) Uani 1 1 d . . .
H13 H -0.0270 0.6434 0.2269 0.045 Uiso 1 1 calc R . .
C14 C 0.0307(2) 0.60776(18) 0.4043(2) 0.0395(6) Uani 1 1 d . . .
H14 H -0.0291 0.6399 0.4279 0.047 Uiso 1 1 calc R . .
C15 C 0.1289(2) 0.56720(14) 0.1167(2) 0.0277(5) Uani 1 1 d . . .
C16 C 0.0610(3) 0.62294(19) 0.0307(2) 0.0572(9) Uani 1 1 d . . .
H16 H 0.0063 0.6610 0.0519 0.069 Uiso 1 1 calc R . .
C17 C 0.0726(3) 0.62326(19) -0.0872(2) 0.0579(9) Uani 1 1 d . . .
H17 H 0.0239 0.6616 -0.1432 0.069 Uiso 1 1 calc R . .
C18 C 0.2136(4) 0.5185(3) -0.0433(3) 0.0751(12) Uani 1 1 d . . .
H18 H 0.2676 0.4814 -0.0674 0.090 Uiso 1 1 calc R . .
C19 C 0.2066(4) 0.5138(3) 0.0752(3) 0.0738(12) Uani 1 1 d . . .
H19 H 0.2552 0.4738 0.1284 0.089 Uiso 1 1 calc R . .
C20 C 0.2951(2) 0.73380(15) 0.4660(2) 0.0326(5) Uani 1 1 d . . .
H20 H 0.2274 0.7685 0.4672 0.039 Uiso 1 1 calc R . .
N1 N 0.11138(19) 0.56143(13) 0.48885(17) 0.0334(4) Uani 1 1 d . . .
N2 N 0.1477(2) 0.57299(13) -0.12467(18) 0.0346(5) Uani 1 1 d . . .
N4 N 0.3178(2) 0.69345(14) 0.6769(2) 0.0372(5) Uani 1 1 d D . .
O1 O 0.63776(19) 0.64429(12) 0.12327(16) 0.0451(4) Uani 1 1 d . . .
O2 O 0.71945(17) 0.65860(13) 0.34289(17) 0.0455(4) Uani 1 1 d . . .
O3 O 0.6009(2) 0.53330(11) 0.25697(18) 0.0472(5) Uani 1 1 d . . .
OW1 O 0.4782(3) 0.38880(15) 0.1266(2) 0.0624(6) Uani 1 1 d D . .
S1 S 0.62019(6) 0.62385(4) 0.24270(5) 0.03113(13) Uani 1 1 d . . .
H1A H 0.516(3) 0.4345(17) 0.142(3) 0.047 Uiso 1 1 d D . .
H1B H 0.450(3) 0.3881(18) 0.053(2) 0.047 Uiso 1 1 d D . .
HN1 H 0.277(3) 0.7353(18) 0.682(3) 0.047 Uiso 1 1 d D . .
HN2 H 0.374(3) 0.6813(19) 0.743(3) 0.047 Uiso 1 1 d D . .

loop_
_atom_site_aniso_label
_atom_site_aniso_U_11
_atom_site_aniso_U_22
_atom_site_aniso_U_33
_atom_site_aniso_U_23
_atom_site_aniso_U_13
_atom_site_aniso_U_12
Ag1 0.05793(16) 0.06620(16) 0.01853(11) -0.00086(8) 0.01767(9) -0.00849(10)
C1 0.0326(12) 0.0290(11) 0.0240(11) -0.0003(8) 0.0090(9) -0.0029(9)
C2 0.0456(15) 0.0409(13) 0.0276(12) 0.0053(10) 0.0104(11) 0.0005(11)
C3 0.0491(16) 0.0483(15) 0.0315(13) 0.0128(11) 0.0031(11) 0.0109(13)
C4 0.0359(14) 0.0387(14) 0.0445(14) 0.0094(11) 0.0067(11) 0.0097(11)
C5 0.0288(12) 0.0299(11) 0.0307(11) 0.0026(9) 0.0075(9) -0.0038(9)
C6 0.0253(11) 0.0303(11) 0.0237(11) 0.0027(8) 0.0061(8) -0.0032(9)
C7 0.0265(11) 0.0368(12) 0.0292(12) 0.0054(9) 0.0097(9) 0.0032(9)
C8 0.0289(12) 0.0428(13) 0.0279(12) 0.0059(9) 0.0083(9) 0.0011(10)
C9 0.0289(12) 0.0329(12) 0.0324(12) -0.0010(9) 0.0130(10) -0.0063(9)
C10 0.0542(16) 0.0578(16) 0.0190(12) 0.0086(10) 0.0100(11) 0.0140(13)
C11 0.0513(16) 0.0497(14) 0.0219(12) 0.0061(10) 0.0149(11) 0.0201(12)
C12 0.0297(11) 0.0320(11) 0.0196(10) -0.0013(8) 0.0079(9) -0.0014(9)
C13 0.0382(14) 0.0539(15) 0.0214(11) 0.0029(10) 0.0116(10) 0.0123(11)
C14 0.0372(14) 0.0589(16) 0.0262(12) -0.0035(11) 0.0152(11) 0.0073(12)
C15 0.0323(12) 0.0328(11) 0.0187(10) -0.0009(8) 0.0083(9) 0.0016(9)
C16 0.091(2) 0.0608(18) 0.0254(13) 0.0123(12) 0.0260(14) 0.0483(17)
C17 0.096(3) 0.0565(17) 0.0266(13) 0.0147(12) 0.0258(15) 0.0398(17)
C18 0.090(3) 0.111(3) 0.0351(16) 0.0188(17) 0.0354(17) 0.069(2)
C19 0.093(3) 0.106(3) 0.0294(15) 0.0249(16) 0.0286(16) 0.072(2)
C20 0.0291(12) 0.0331(12) 0.0375(13) 0.0020(9) 0.0126(10) 0.0029(9)
N1 0.0366(11) 0.0469(11) 0.0189(9) -0.0016(8) 0.0112(8) -0.0084(9)
N2 0.0440(12) 0.0443(11) 0.0183(9) 0.0012(8) 0.0135(8) 0.0011(9)
N4 0.0399(12) 0.0405(12) 0.0363(12) -0.0021(9) 0.0189(10) -0.0005(10)
O1 0.0583(12) 0.0547(11) 0.0293(9) 0.0047(8) 0.0237(9) 0.0064(9)
O2 0.0320(9) 0.0658(12) 0.0387(10) -0.0075(9) 0.0101(8) -0.0010(9)
O3 0.0645(13) 0.0326(9) 0.0491(11) 0.0034(8) 0.0235(10) 0.0049(9)
OW1 0.0771(17) 0.0606(13) 0.0383(12) 0.0026(10) -0.0018(11) -0.0098(12)
S1 0.0373(3) 0.0352(3) 0.0235(3) 0.0008(2) 0.0128(2) 0.0014(2)

loop_
_atom_type_symbol
_atom_type_description
_atom_type_scat_dispersion_real
_atom_type_scat_dispersion_imag
_atom_type_scat_source
C C 0.0033 0.0016 'International Tables Vol C Tables 4.2.6.8 and 6.1.1.4'
H H 0.0000 0.0000 'International Tables Vol C Tables 4.2.6.8 and 6.1.1.4'
N N 0.0061 0.0033 'International Tables Vol C Tables 4.2.6.8 and 6.1.1.4'
O O 0.0106 0.0060 'International Tables Vol C Tables 4.2.6.8 and 6.1.1.4'
S S 0.1246 0.1234 'International Tables Vol C Tables 4.2.6.8 and 6.1.1.4'
Ag Ag -0.8971 1.1015 'International Tables Vol C Tables 4.2.6.8 and 6.1.1.4'

loop_
_geom_angle_atom_site_label_1
_geom_angle_atom_site_label_2
_geom_angle_atom_site_label_3
_geom_angle
_geom_angle_site_symmetry_1
_geom_angle_site_symmetry_3
_geom_angle_publ_flag
N2 Ag1 N1 161.25(8) 1_556 . ?
N2 Ag1 N4 107.98(8) 1_556 . ?
N1 Ag1 N4 90.23(8) . . ?
C2 C1 C6 120.7(2) . . ?
C2 C1 S1 118.61(18) . . ?
C6 C1 S1 120.52(17) . . ?
C1 C2 C3 120.5(2) . . ?
C1 C2 H2 119.8 . . ?
C3 C2 H2 119.8 . . ?
C4 C3 C2 120.4(2) . . ?
C4 C3 H3 119.8 . . ?
C2 C3 H3 119.8 . . ?
C3 C4 C5 121.1(2) . . ?
C3 C4 H4 119.5 . . ?
C5 C4 H4 119.5 . . ?
C4 C5 C20 121.1(2) . . ?
C4 C5 C6 119.4(2) . . ?
C20 C5 C6 119.5(2) . . ?
C7 C6 C5 117.5(2) . . ?
C7 C6 C1 124.7(2) . . ?
C5 C6 C1 117.9(2) . . ?
C8 C7 C6 121.4(2) . . ?
C8 C7 H7 119.3 . . ?
C6 C7 H7 119.3 . . ?
C7 C8 C9 121.4(2) . . ?
C7 C8 H8 119.3 . . ?
C9 C8 H8 119.3 . . ?
C20 C9 N4 122.0(2) . . ?
C20 C9 C8 118.6(2) . . ?
N4 C9 C8 119.4(2) . . ?
N1 C10 C11 123.3(2) . . ?
N1 C10 H10 118.4 . . ?
C11 C10 H10 118.4 . . ?
C10 C11 C12 120.1(2) . . ?
C10 C11 H11 120.0 . . ?
C12 C11 H11 120.0 . . ?
C13 C12 C11 116.1(2) . . ?
C13 C12 C15 122.9(2) . . ?
C11 C12 C15 121.0(2) . . ?
C12 C13 C14 120.5(2) . . ?
C12 C13 H13 119.8 . . ?
C14 C13 H13 119.8 . . ?
N1 C14 C13 122.8(2) . . ?
N1 C14 H14 118.6 . . ?
C13 C14 H14 118.6 . . ?
C16 C15 C19 114.6(2) . . ?
C16 C15 C12 122.9(2) . . ?
C19 C15 C12 122.5(2) . . ?
C15 C16 C17 120.7(2) . . ?
C15 C16 H16 119.6 . . ?
C17 C16 H16 119.6 . . ?
N2 C17 C16 123.9(2) . . ?
N2 C17 H17 118.1 . . ?
C16 C17 H17 118.1 . . ?
N2 C18 C19 123.3(3) . . ?
N2 C18 H18 118.3 . . ?
C19 C18 H18 118.3 . . ?
C18 C19 C15 121.1(3) . . ?
C18 C19 H19 119.4 . . ?
C15 C19 H19 119.4 . . ?
C9 C20 C5 121.6(2) . . ?
C9 C20 H20 119.2 . . ?
C5 C20 H20 119.2 . . ?
C14 N1 C10 117.2(2) . . ?
C14 N1 Ag1 126.11(17) . . ?
C10 N1 Ag1 114.54(16) . . ?
C17 N2 C18 116.3(2) . . ?
C17 N2 Ag1 120.54(17) . 1_554 ?
C18 N2 Ag1 123.16(17) . 1_554 ?
C9 N4 Ag1 113.56(15) . . ?
C9 N4 HN1 114(2) . . ?
Ag1 N4 HN1 99(2) . . ?
C9 N4 HN2 116(2) . . ?
Ag1 N4 HN2 98(2) . . ?
HN1 N4 HN2 113(3) . . ?
H1A OW1 H1B 105(2) . . ?
O2 S1 O3 112.58(12) . . ?
O2 S1 O1 112.09(12) . . ?
O3 S1 O1 112.41(11) . . ?
O2 S1 C1 106.37(11) . . ?
O3 S1 C1 107.47(11) . . ?
O1 S1 C1 105.37(11) . . ?

loop_
_geom_bond_atom_site_label_1
_geom_bond_atom_site_label_2
_geom_bond_distance
_geom_bond_site_symmetry_2
_geom_bond_publ_flag
Ag1 N2 2.166(2) 1_556 ?
Ag1 N1 2.188(2) . ?
Ag1 N4 2.550(2) . ?
C1 C2 1.366(3) . ?
C1 C6 1.435(3) . ?
C1 S1 1.785(2) . ?
C2 C3 1.414(4) . ?
C2 H2 0.9300 . ?
C3 C4 1.354(4) . ?
C3 H3 0.9300 . ?
C4 C5 1.416(3) . ?
C4 H4 0.9300 . ?
C5 C20 1.418(3) . ?
C5 C6 1.426(3) . ?
C6 C7 1.420(3) . ?
C7 C8 1.363(3) . ?
C7 H7 0.9300 . ?
C8 C9 1.415(3) . ?
C8 H8 0.9300 . ?
C9 C20 1.371(3) . ?
C9 N4 1.397(3) . ?
C10 N1 1.329(3) . ?
C10 C11 1.382(3) . ?
C10 H10 0.9300 . ?
C11 C12 1.385(3) . ?
C11 H11 0.9300 . ?
C12 C13 1.383(3) . ?
C12 C15 1.480(3) . ?
C13 C14 1.383(3) . ?
C13 H13 0.9300 . ?
C14 N1 1.329(3) . ?
C14 H14 0.9300 . ?
C15 C16 1.368(3) . ?
C15 C19 1.378(4) . ?
C16 C17 1.381(4) . ?
C16 H16 0.9300 . ?
C17 N2 1.303(3) . ?
C17 H17 0.9300 . ?
C18 N2 1.319(4) . ?
C18 C19 1.371(4) . ?
C18 H18 0.9300 . ?
C19 H19 0.9300 . ?
C20 H20 0.9300 . ?
N2 Ag1 2.166(2) 1_554 ?
N4 HN1 0.81(3) . ?
N4 HN2 0.85(3) . ?
O1 S1 1.4592(18) . ?
O2 S1 1.448(2) . ?
O3 S1 1.4533(19) . ?
OW1 H1A 0.82(2) . ?
OW1 H1B 0.81(3) . ?

loop_
_geom_hbond_atom_site_label_D
_geom_hbond_atom_site_label_H
_geom_hbond_atom_site_label_A
_geom_hbond_distance_DH
_geom_hbond_distance_HA
_geom_hbond_distance_DA
_geom_hbond_angle_DHA
_geom_hbond_site_symmetry_A
OW1 H1B O1 0.81(3) 2.03(2) 2.813(3) 165(3) 3_665
OW1 H1A O3 0.82(2) 2.07(2) 2.838(3) 154(3) .
N4 HN2 OW1 0.85(3) 2.17(3) 2.985(4) 160(3) 3_666

loop_
_geom_torsion_atom_site_label_1
_geom_torsion_atom_site_label_2
_geom_torsion_atom_site_label_3
_geom_torsion_atom_site_label_4
_geom_torsion
_geom_torsion_site_symmetry_1
_geom_torsion_site_symmetry_2
_geom_torsion_site_symmetry_3
_geom_torsion_site_symmetry_4
_geom_torsion_publ_flag
C6 C1 C2 C3 -0.3(4) . . . . ?
S1 C1 C2 C3 -176.1(2) . . . . ?
C1 C2 C3 C4 2.1(4) . . . . ?
C2 C3 C4 C5 -1.2(4) . . . . ?
C3 C4 C5 C20 177.1(2) . . . . ?
C3 C4 C5 C6 -1.3(4) . . . . ?
C4 C5 C6 C7 -177.9(2) . . . . ?
C20 C5 C6 C7 3.7(3) . . . . ?
C4 C5 C6 C1 2.9(3) . . . . ?
C20 C5 C6 C1 -175.5(2) . . . . ?
C2 C1 C6 C7 178.7(2) . . . . ?
S1 C1 C6 C7 -5.5(3) . . . . ?
C2 C1 C6 C5 -2.2(3) . . . . ?
S1 C1 C6 C5 173.59(16) . . . . ?
C5 C6 C7 C8 -2.4(3) . . . . ?
C1 C6 C7 C8 176.7(2) . . . . ?
C6 C7 C8 C9 -1.0(4) . . . . ?
C7 C8 C9 C20 3.0(4) . . . . ?
C7 C8 C9 N4 179.7(2) . . . . ?
N1 C10 C11 C12 0.6(5) . . . . ?
C10 C11 C12 C13 -2.6(4) . . . . ?
C10 C11 C12 C15 177.0(2) . . . . ?
C11 C12 C13 C14 2.5(4) . . . . ?
C15 C12 C13 C14 -177.1(2) . . . . ?
C12 C13 C14 N1 -0.4(4) . . . . ?
C13 C12 C15 C16 7.2(4) . . . . ?
C11 C12 C15 C16 -172.4(3) . . . . ?
C13 C12 C15 C19 -172.4(3) . . . . ?
C11 C12 C15 C19 8.0(4) . . . . ?
C19 C15 C16 C17 -0.1(5) . . . . ?
C12 C15 C16 C17 -179.7(3) . . . . ?
C15 C16 C17 N2 -0.9(6) . . . . ?
N2 C18 C19 C15 -0.3(7) . . . . ?
C16 C15 C19 C18 0.6(6) . . . . ?
C12 C15 C19 C18 -179.8(4) . . . . ?
N4 C9 C20 C5 -178.2(2) . . . . ?
C8 C9 C20 C5 -1.6(3) . . . . ?
C4 C5 C20 C9 179.8(2) . . . . ?
C6 C5 C20 C9 -1.8(3) . . . . ?
C13 C14 N1 C10 -1.7(4) . . . . ?
C13 C14 N1 Ag1 160.6(2) . . . . ?
C11 C10 N1 C14 1.6(4) . . . . ?
C11 C10 N1 Ag1 -162.8(2) . . . . ?
N2 Ag1 N1 C14 82.5(3) 1_556 . . . ?
N4 Ag1 N1 C14 -83.9(2) . . . . ?
N2 Ag1 N1 C10 -114.7(3) 1_556 . . . ?
N4 Ag1 N1 C10 78.84(19) . . . . ?
C16 C17 N2 C18 1.1(5) . . . . ?
C16 C17 N2 Ag1 179.9(3) . . . 1_554 ?
C19 C18 N2 C17 -0.6(6) . . . . ?
C19 C18 N2 Ag1 -179.3(3) . . . 1_554 ?
C20 C9 N4 Ag1 90.2(2) . . . . ?
C8 C9 N4 Ag1 -86.4(2) . . . . ?
N2 Ag1 N4 C9 165.03(17) 1_556 . . . ?
N1 Ag1 N4 C9 -19.53(18) . . . . ?
C2 C1 S1 O2 120.1(2) . . . . ?
C6 C1 S1 O2 -55.8(2) . . . . ?
C2 C1 S1 O3 -119.1(2) . . . . ?
C6 C1 S1 O3 65.0(2) . . . . ?
C2 C1 S1 O1 0.9(2) . . . . ?
C6 C1 S1 O1 -174.90(18) . . . . ?
